data_7130164
loop_
_publ_author_name
'Elliott, Alexander'
'McAllister, James'
'Masaityte, Liudvika'
'Segado-Centellas, Mireia'
'Long, De-Liang'
'Ganin, Alexey Y.'
'Song, Yu-Fei'
'Bo, Carles'
'Miras, Haralampos N.'

_publ_section_title
;
 Mechanistic insights of molecular metal polyselenides for catalytic
 hydrogen generation
;
_journal_name_full 'Chemical Communications'
_journal_paper_doi 10.1039/D2CC01226J
_journal_year 2022
_chemical_formula_moiety 'Mo4 O4 Se12.90, 2(Mo2 O2Se8), 8(C4 H12 N)'
_chemical_formula_sum 'C32 H96 Mo8 N8 O8 Se28.9'
_chemical_formula_weight 3770.63
_space_group_crystal_system triclinic
_space_group_IT_number 2
_space_group_name_Hall '-P 1'
_space_group_name_H-M_alt 'P -1'
_atom_sites_solution_hydrogens geom
_atom_sites_solution_primary direct
_atom_sites_solution_secondary difmap
_audit_creation_method SHELXL-2018/3
_audit_update_record
;
2022-02-28 deposited with the CCDC.	2022-05-25 downloaded from the CCDC.
;
_cell_angle_alpha 78.432(4)
_cell_angle_beta 80.140(4)
_cell_angle_gamma 86.939(4)
_cell_formula_units_Z 1
_cell_length_a 10.098(4)
_cell_length_b 12.766(5)
_cell_length_c 18.713(7)
_cell_measurement_reflns_used 5011
_cell_measurement_temperature 150(2)
_cell_measurement_theta_max 24.241
_cell_measurement_theta_min 4.252
_cell_volume 2328.0(16)
_computing_cell_refinement 'Bruker SAINT'
_computing_data_collection 'Bruker APEX2'
_computing_data_reduction 'Bruker SAINT'
_computing_molecular_graphics 'Diamond 3.2'
_computing_publication_material WinGX
_computing_structure_refinement 'SHELXL-2018/3 (Sheldrick, 2018)'
_computing_structure_solution 'SHELXT 2014/5 (Sheldrick, 2014)'
_diffrn_ambient_temperature 150(2)
_diffrn_measured_fraction_theta_full 0.999
_diffrn_measured_fraction_theta_max 0.995
_diffrn_measurement_device_type 'Bruker APEX-II CCD'
_diffrn_measurement_method '\f and \w scans'
_diffrn_radiation_type MoK\a
_diffrn_radiation_wavelength 0.71073
_diffrn_reflns_av_R_equivalents 0.0910
_diffrn_reflns_av_unetI/netI 0.0987
_diffrn_reflns_Laue_measured_fraction_full 0.999
_diffrn_reflns_Laue_measured_fraction_max 0.995
_diffrn_reflns_limit_h_max 12
_diffrn_reflns_limit_h_min -12
_diffrn_reflns_limit_k_max 15
_diffrn_reflns_limit_k_min -15
_diffrn_reflns_limit_l_max 23
_diffrn_reflns_limit_l_min -23
_diffrn_reflns_number 32001
_diffrn_reflns_point_group_measured_fraction_full 0.999
_diffrn_reflns_point_group_measured_fraction_max 0.995
_diffrn_reflns_theta_full 25.242
_diffrn_reflns_theta_max 26.479
_diffrn_reflns_theta_min 1.629
_diffrn_source 'fine-focus sealed tube'
_exptl_absorpt_coefficient_mu 12.377
_exptl_absorpt_correction_T_max 0.7454
_exptl_absorpt_correction_T_min 0.5060
_exptl_absorpt_correction_type empirical
_exptl_absorpt_process_details SADABS
_exptl_crystal_colour orange
_exptl_crystal_density_diffrn 2.690
_exptl_crystal_description block
_exptl_crystal_F_000 1727
_exptl_crystal_size_max 0.120
_exptl_crystal_size_mid 0.100
_exptl_crystal_size_min 0.040
_refine_diff_density_max 3.667
_refine_diff_density_min -2.017
_refine_diff_density_rms 0.277
_refine_ls_extinction_method none
_refine_ls_goodness_of_fit_ref 1.040
_refine_ls_hydrogen_treatment constr
_refine_ls_matrix_type full
_refine_ls_number_parameters 368
_refine_ls_number_reflns 9573
_refine_ls_number_restraints 16
_refine_ls_restrained_S_all 1.045
_refine_ls_R_factor_all 0.1382
_refine_ls_R_factor_gt 0.0812
_refine_ls_shift/su_max 0.000
_refine_ls_shift/su_mean 0.000
_refine_ls_structure_factor_coef Fsqd
_refine_ls_weighting_details 'w=1/[\s^2^(Fo^2^)+(0.0533P)^2^+90.9215P] where P=(Fo^2^+2Fc^2^)/3'
_refine_ls_weighting_scheme calc
_refine_ls_wR_factor_gt 0.1825
_refine_ls_wR_factor_ref 0.2076
_reflns_Friedel_coverage 0.000
_reflns_number_gt 5869
_reflns_number_total 9573
_reflns_threshold_expression 'I > 2\s(I)'
_cod_data_source_file d2cc01226j2.cif
_cod_data_source_block shelx
_cod_original_cell_volume 2327.9(16)
_cod_original_formula_sum 'C32 H96 Mo8 N8 O8 Se28.90'
_cod_database_code 7130164
_shelx_shelxl_version_number 2018/3
_shelx_space_group_comment
;
The symmetry employed for this shelxl refinement is uniquely defined
by the following loop, which should always be used as a source of
symmetry information in preference to the above space-group names.
They are only intended as comments.
;
_shelx_estimated_absorpt_t_min 0.318
_shelx_estimated_absorpt_t_max 0.637

loop_
_space_group_symop_operation_xyz
'x, y, z'
'-x, -y, -z'

loop_
_atom_site_label
_atom_site_type_symbol
_atom_site_fract_x
_atom_site_fract_y
_atom_site_fract_z
_atom_site_U_iso_or_equiv
_atom_site_adp_type
_atom_site_occupancy
_atom_site_site_symmetry_order
_atom_site_calc_flag
_atom_site_refinement_flags_posn
_atom_site_refinement_flags_adp
_atom_site_refinement_flags_occupancy
_atom_site_disorder_assembly
_atom_site_disorder_group
Mo1 Mo 0.97494(15) 0.43729(12) 0.79051(9) 0.0380(4) Uani 1 1 d D . . . .
Mo2 Mo 0.82235(13) 0.49863(11) 0.67284(9) 0.0307(3) Uani 1 1 d . . . . .
Mo3 Mo 0.38055(13) -0.03191(10) 0.35285(8) 0.0284(3) Uani 1 1 d . . . . .
Mo4 Mo 0.55955(14) 0.05859(10) 0.21993(9) 0.0320(3) Uani 1 1 d . . . . .
Se1 Se 0.9787(3) 0.27842(19) 0.89622(15) 0.0854(9) Uani 1 1 d D . . . .
Se2 Se 1.0047(7) 0.3769(4) 0.9856(3) 0.0776(17) Uani 0.45 1 d D U P . .
Se4 Se 0.9520(5) 0.5324(3) 0.9027(2) 0.0505(11) Uani 0.45 1 d D U P . .
Se4' Se 0.9696(5) 0.4473(4) 0.9213(3) 0.0802(13) Uiso 0.55 1 d D U P . .
Se5 Se 0.8593(2) 0.31518(14) 0.73710(12) 0.0475(5) Uani 1 1 d . . . . .
Se6 Se 0.85206(18) 0.60895(14) 0.76141(12) 0.0432(5) Uani 1 1 d . . . . .
Se7 Se 0.6285(2) 0.43121(18) 0.62488(17) 0.0704(8) Uani 1 1 d . . . . .
Se8 Se 0.61073(17) 0.60477(15) 0.65132(13) 0.0489(5) Uani 1 1 d . . . . .
Se9 Se 0.14659(19) 0.00073(19) 0.41990(13) 0.0564(6) Uani 1 1 d . . . . .
Se10 Se 0.1973(2) -0.16873(18) 0.39306(12) 0.0552(6) Uani 1 1 d . . . . .
Se11 Se 0.3832(2) 0.15500(13) 0.29380(11) 0.0425(5) Uani 1 1 d . . . . .
Se12 Se 0.47192(17) -0.12768(12) 0.25492(11) 0.0360(4) Uani 1 1 d . . . . .
Se13 Se 0.5451(2) 0.24800(15) 0.14436(13) 0.0526(5) Uani 1 1 d . . . . .
Se14 Se 0.7211(2) 0.25208(19) 0.04495(15) 0.0686(7) Uani 1 1 d . . . . .
Se15 Se 0.6349(3) 0.1261(2) -0.00583(16) 0.0870(9) Uani 1 1 d . . . . .
Se16 Se 0.5878(3) -0.00985(16) 0.10078(13) 0.0590(6) Uani 1 1 d . . . . .
O1 O 1.1350(11) 0.4506(11) 0.7439(8) 0.053(4) Uani 1 1 d . . . . .
O2 O 0.9436(11) 0.5324(9) 0.5986(6) 0.038(3) Uani 1 1 d . . . . .
O3 O 0.4843(11) -0.0533(9) 0.4158(6) 0.036(3) Uani 1 1 d . . . . .
O4 O 0.7061(12) 0.0533(9) 0.2514(7) 0.045(3) Uani 1 1 d . . . . .
N1 N 0.0929(14) 0.0782(11) 0.1362(8) 0.038(3) Uani 1 1 d . . . . .
N2 N 0.2367(12) 0.7423(9) 0.6210(8) 0.031(3) Uani 1 1 d . . . . .
N3 N 0.2304(12) 0.2563(10) 0.5819(9) 0.034(3) Uani 1 1 d . . . . .
N4 N 0.4240(17) 0.4022(12) 0.8861(9) 0.049(4) Uani 1 1 d . . . . .
C1 C 0.1304(17) 0.3451(16) 0.5630(13) 0.056(6) Uani 1 1 d . . . . .
H1A H 0.043101 0.314553 0.563785 0.083 Uiso 1 1 calc R U . . .
H1B H 0.162029 0.386930 0.513653 0.083 Uiso 1 1 calc R U . . .
H1C H 0.121072 0.391685 0.599446 0.083 Uiso 1 1 calc R U . . .
C2 C 0.2372(19) 0.1831(16) 0.5272(13) 0.060(6) Uani 1 1 d . . . . .
H2A H 0.317860 0.137088 0.529223 0.090 Uiso 1 1 calc R U . . .
H2B H 0.240928 0.226008 0.477211 0.090 Uiso 1 1 calc R U . . .
H2C H 0.157181 0.138649 0.539559 0.090 Uiso 1 1 calc R U . . .
C3 C 0.1927(18) 0.1938(17) 0.6556(12) 0.058(6) Uani 1 1 d . . . . .
H3A H 0.164289 0.241885 0.690376 0.087 Uiso 1 1 calc R U . . .
H3B H 0.269869 0.149999 0.670222 0.087 Uiso 1 1 calc R U . . .
H3C H 0.118354 0.147240 0.656042 0.087 Uiso 1 1 calc R U . . .
C4 C 0.3643(16) 0.3077(14) 0.5707(14) 0.056(6) Uani 1 1 d . . . . .
H4A H 0.359893 0.359748 0.603073 0.084 Uiso 1 1 calc R U . . .
H4B H 0.387566 0.344157 0.519012 0.084 Uiso 1 1 calc R U . . .
H4C H 0.432915 0.252755 0.582633 0.084 Uiso 1 1 calc R U . . .
C5 C 0.248(2) 0.6446(15) 0.5866(13) 0.059(6) Uani 1 1 d . . . . .
H5A H 0.227962 0.664454 0.536122 0.088 Uiso 1 1 calc R U . . .
H5B H 0.183753 0.591327 0.615995 0.088 Uiso 1 1 calc R U . . .
H5C H 0.339427 0.614423 0.585222 0.088 Uiso 1 1 calc R U . . .
C6 C 0.3441(18) 0.8193(16) 0.5834(11) 0.053(5) Uani 1 1 d . . . . .
H6A H 0.343458 0.876717 0.611264 0.079 Uiso 1 1 calc R U . . .
H6B H 0.327819 0.849857 0.533217 0.079 Uiso 1 1 calc R U . . .
H6C H 0.431649 0.782065 0.580985 0.079 Uiso 1 1 calc R U . . .
C7 C 0.1016(17) 0.7957(16) 0.6153(12) 0.052(5) Uani 1 1 d . . . . .
H7A H 0.097394 0.862748 0.633591 0.078 Uiso 1 1 calc R U . . .
H7B H 0.031048 0.748232 0.645143 0.078 Uiso 1 1 calc R U . . .
H7C H 0.088380 0.810794 0.563565 0.078 Uiso 1 1 calc R U . . .
C8 C 0.2476(17) 0.7082(14) 0.7010(10) 0.038(4) Uani 1 1 d . . . . .
H8A H 0.326299 0.660643 0.706148 0.057 Uiso 1 1 calc R U . . .
H8B H 0.166325 0.670127 0.727453 0.057 Uiso 1 1 calc R U . . .
H8C H 0.257195 0.771271 0.721980 0.057 Uiso 1 1 calc R U . . .
C9 C 0.023(3) 0.043(2) 0.0803(17) 0.099(9) Uiso 1 1 d . . . . .
H9A H -0.065621 0.015573 0.104372 0.148 Uiso 1 1 calc R U . . .
H9B H 0.076874 -0.012832 0.059441 0.148 Uiso 1 1 calc R U . . .
H9C H 0.012061 0.104562 0.040593 0.148 Uiso 1 1 calc R U . . .
C10 C 0.129(3) -0.018(2) 0.1873(16) 0.089(8) Uiso 1 1 d . . . . .
H10A H 0.109744 -0.005314 0.238079 0.134 Uiso 1 1 calc R U . . .
H10B H 0.225380 -0.034113 0.174672 0.134 Uiso 1 1 calc R U . . .
H10C H 0.076983 -0.078324 0.183302 0.134 Uiso 1 1 calc R U . . .
C11 C 0.216(3) 0.132(2) 0.0960(17) 0.096(9) Uiso 1 1 d . . . . .
H11A H 0.194132 0.186688 0.054502 0.144 Uiso 1 1 calc R U . . .
H11B H 0.279911 0.079768 0.077204 0.144 Uiso 1 1 calc R U . . .
H11C H 0.256057 0.166420 0.129425 0.144 Uiso 1 1 calc R U . . .
C12 C 0.010(3) 0.157(2) 0.1698(16) 0.090(8) Uiso 1 1 d . . . . .
H12A H 0.066418 0.212061 0.177406 0.135 Uiso 1 1 calc R U . . .
H12B H -0.040257 0.121803 0.217584 0.135 Uiso 1 1 calc R U . . .
H12C H -0.053970 0.189490 0.137292 0.135 Uiso 1 1 calc R U . . .
C13 C 0.374(4) 0.421(3) 0.9610(19) 0.119(11) Uiso 1 1 d . . . . .
H13A H 0.444914 0.453530 0.978809 0.178 Uiso 1 1 calc R U . . .
H13B H 0.348622 0.353110 0.994195 0.178 Uiso 1 1 calc R U . . .
H13C H 0.295550 0.469656 0.959985 0.178 Uiso 1 1 calc R U . . .
C14 C 0.358(3) 0.476(3) 0.8368(18) 0.113(11) Uiso 1 1 d . . . . .
H14A H 0.400872 0.545949 0.827408 0.169 Uiso 1 1 calc R U . . .
H14B H 0.263373 0.483337 0.858571 0.169 Uiso 1 1 calc R U . . .
H14C H 0.364096 0.451197 0.790176 0.169 Uiso 1 1 calc R U . . .
C15 C 0.372(4) 0.294(3) 0.887(2) 0.140(14) Uiso 1 1 d . . . . .
H15A H 0.273108 0.297040 0.895199 0.210 Uiso 1 1 calc R U . . .
H15B H 0.403300 0.241451 0.926042 0.210 Uiso 1 1 calc R U . . .
H15C H 0.404241 0.273765 0.838788 0.210 Uiso 1 1 calc R U . . .
C16 C 0.566(4) 0.416(3) 0.877(2) 0.135(13) Uiso 1 1 d . . . . .
H16A H 0.603489 0.430435 0.824563 0.203 Uiso 1 1 calc R U . . .
H16B H 0.607453 0.351196 0.902188 0.203 Uiso 1 1 calc R U . . .
H16C H 0.582885 0.476780 0.899171 0.203 Uiso 1 1 calc R U . . .

loop_
_atom_site_aniso_label
_atom_site_aniso_U_11
_atom_site_aniso_U_22
_atom_site_aniso_U_33
_atom_site_aniso_U_23
_atom_site_aniso_U_13
_atom_site_aniso_U_12
Mo1 0.0297(8) 0.0384(8) 0.0425(9) -0.0013(7) -0.0016(7) -0.0087(6)
Mo2 0.0198(6) 0.0242(7) 0.0519(9) -0.0161(6) -0.0066(6) -0.0006(5)
Mo3 0.0214(6) 0.0253(7) 0.0445(9) -0.0167(6) -0.0118(6) 0.0029(5)
Mo4 0.0312(7) 0.0199(6) 0.0481(9) -0.0070(6) -0.0130(7) -0.0067(5)
Se1 0.133(3) 0.0461(13) 0.0593(16) 0.0077(11) 0.0142(16) -0.0045(14)
Se2 0.127(5) 0.052(3) 0.045(3) 0.008(2) -0.016(3) 0.016(3)
Se4 0.079(3) 0.037(2) 0.034(2) -0.0055(18) -0.010(2) 0.014(2)
Se5 0.0514(11) 0.0238(9) 0.0680(14) -0.0121(9) -0.0061(10) -0.0069(8)
Se6 0.0351(9) 0.0334(9) 0.0674(13) -0.0290(9) -0.0010(9) -0.0089(7)
Se7 0.0483(12) 0.0515(12) 0.134(2) -0.0459(14) -0.0453(14) 0.0011(10)
Se8 0.0250(9) 0.0392(10) 0.0881(16) -0.0212(10) -0.0167(9) 0.0066(7)
Se9 0.0321(10) 0.0717(14) 0.0638(14) -0.0187(12) -0.0027(10) 0.0173(9)
Se10 0.0392(11) 0.0747(14) 0.0592(13) -0.0325(11) 0.0032(10) -0.0292(10)
Se11 0.0555(11) 0.0224(8) 0.0560(12) -0.0163(8) -0.0196(10) 0.0103(8)
Se12 0.0353(9) 0.0192(7) 0.0544(11) -0.0163(7) 0.0026(8) -0.0061(6)
Se13 0.0621(13) 0.0322(10) 0.0636(14) -0.0048(9) -0.0151(11) -0.0036(9)
Se14 0.0612(14) 0.0559(13) 0.0767(17) 0.0079(12) -0.0053(12) 0.0087(11)
Se15 0.120(2) 0.0607(15) 0.0686(17) -0.0135(13) 0.0112(16) 0.0167(15)
Se16 0.0818(16) 0.0391(11) 0.0599(14) -0.0253(10) -0.0054(12) 0.0038(10)
O1 0.019(6) 0.064(9) 0.062(9) 0.016(7) -0.005(6) -0.005(6)
O2 0.029(6) 0.043(7) 0.040(7) -0.009(6) 0.002(5) 0.011(5)
O3 0.028(6) 0.039(6) 0.046(7) -0.007(5) -0.021(5) 0.002(5)
O4 0.034(7) 0.032(6) 0.065(9) 0.003(6) -0.011(6) -0.010(5)
N1 0.037(8) 0.043(8) 0.033(8) -0.005(7) -0.007(7) -0.010(7)
N2 0.019(6) 0.019(6) 0.060(10) -0.017(6) -0.007(6) -0.006(5)
N3 0.016(6) 0.026(7) 0.065(10) -0.014(7) -0.009(6) -0.002(5)
N4 0.060(11) 0.034(8) 0.057(11) 0.002(8) -0.027(9) -0.015(7)
C1 0.025(9) 0.056(12) 0.085(16) -0.005(11) -0.023(10) 0.013(8)
C2 0.039(11) 0.055(12) 0.100(18) -0.039(13) -0.019(11) -0.009(9)
C3 0.029(10) 0.066(14) 0.074(16) 0.003(12) -0.017(10) 0.008(9)
C4 0.017(8) 0.033(10) 0.119(19) -0.011(11) -0.014(10) -0.005(7)
C5 0.055(13) 0.039(11) 0.088(17) -0.020(11) -0.021(12) 0.005(9)
C6 0.035(10) 0.062(13) 0.055(13) 0.001(10) -0.001(9) -0.028(9)
C7 0.025(9) 0.058(12) 0.067(14) -0.003(11) -0.002(9) 0.003(8)
C8 0.032(9) 0.037(9) 0.044(11) -0.007(8) -0.003(8) -0.007(7)

loop_
_atom_type_symbol
_atom_type_description
_atom_type_scat_dispersion_real
_atom_type_scat_dispersion_imag
_atom_type_scat_source
Mo Mo -1.6832 0.6857 'International Tables Vol C Tables 4.2.6.8 and 6.1.1.4'
Se Se -0.0929 2.2259 'International Tables Vol C Tables 4.2.6.8 and 6.1.1.4'
O O 0.0106 0.0060 'International Tables Vol C Tables 4.2.6.8 and 6.1.1.4'
N N 0.0061 0.0033 'International Tables Vol C Tables 4.2.6.8 and 6.1.1.4'
C C 0.0033 0.0016 'International Tables Vol C Tables 4.2.6.8 and 6.1.1.4'
H H 0.0000 0.0000 'International Tables Vol C Tables 4.2.6.8 and 6.1.1.4'

loop_
_geom_angle_atom_site_label_1
_geom_angle_atom_site_label_2
_geom_angle_atom_site_label_3
_geom_angle
_geom_angle_site_symmetry_1
_geom_angle_site_symmetry_3
_geom_angle_publ_flag
O1 Mo1 Se5 108.0(5) . . ?
O1 Mo1 Se4' 110.2(5) . . ?
Se5 Mo1 Se4' 129.61(15) . . ?
O1 Mo1 Se6 108.7(4) . . ?
Se5 Mo1 Se6 103.40(9) . . ?
Se4' Mo1 Se6 94.26(15) . . ?
O1 Mo1 Se1 106.4(4) . . ?
Se5 Mo1 Se1 84.01(10) . . ?
Se4' Mo1 Se1 54.47(15) . . ?
Se6 Mo1 Se1 139.49(11) . . ?
O1 Mo1 Se4 108.8(5) . . ?
Se5 Mo1 Se4 142.48(14) . . ?
Se4' Mo1 Se4 24.58(14) . . ?
Se6 Mo1 Se4 71.27(11) . . ?
Se1 Mo1 Se4 78.88(12) . . ?
O1 Mo1 Mo2 101.5(4) . . ?
Se5 Mo1 Mo2 54.27(6) . . ?
Se4' Mo1 Mo2 141.41(15) . . ?
Se6 Mo1 Mo2 53.98(6) . . ?
Se1 Mo1 Mo2 135.39(10) . . ?
Se4 Mo1 Mo2 123.45(12) . . ?
O2 Mo2 Se6 106.9(4) . . ?
O2 Mo2 Se5 110.5(4) . . ?
Se6 Mo2 Se5 104.26(9) . . ?
O2 Mo2 Se8 109.6(4) . . ?
Se6 Mo2 Se8 88.41(8) . . ?
Se5 Mo2 Se8 131.82(9) . . ?
O2 Mo2 Se7 106.0(4) . . ?
Se6 Mo2 Se7 137.59(9) . . ?
Se5 Mo2 Se7 88.27(9) . . ?
Se8 Mo2 Se7 55.52(7) . . ?
O2 Mo2 Mo1 102.2(4) . . ?
Se6 Mo2 Mo1 54.84(7) . . ?
Se5 Mo2 Mo1 54.35(6) . . ?
Se8 Mo2 Mo1 137.32(9) . . ?
Se7 Mo2 Mo1 139.39(9) . . ?
O3 Mo3 Se11 109.5(4) . . ?
O3 Mo3 Se12 108.1(4) . . ?
Se11 Mo3 Se12 105.19(9) . . ?
O3 Mo3 Se10 108.4(4) . . ?
Se11 Mo3 Se10 133.23(9) . . ?
Se12 Mo3 Se10 87.75(8) . . ?
O3 Mo3 Se9 107.4(4) . . ?
Se11 Mo3 Se9 88.09(8) . . ?
Se12 Mo3 Se9 134.77(9) . . ?
Se10 Mo3 Se9 54.80(8) . . ?
O3 Mo3 Mo4 101.7(4) . . ?
Se11 Mo3 Mo4 55.16(6) . . ?
Se12 Mo3 Mo4 55.42(6) . . ?
Se10 Mo3 Mo4 138.42(8) . . ?
Se9 Mo3 Mo4 139.27(8) . . ?
O4 Mo4 Se11 111.1(5) . . ?
O4 Mo4 Se12 106.1(4) . . ?
Se11 Mo4 Se12 100.96(8) . . ?
O4 Mo4 Se16 111.0(5) . . ?
Se11 Mo4 Se16 137.24(9) . . ?
Se12 Mo4 Se16 74.48(8) . . ?
O4 Mo4 Se13 104.7(4) . . ?
Se11 Mo4 Se13 73.95(8) . . ?
Se12 Mo4 Se13 148.47(9) . . ?
Se16 Mo4 Se13 88.26(9) . . ?
O4 Mo4 Mo3 101.2(4) . . ?
Se11 Mo4 Mo3 52.90(6) . . ?
Se12 Mo4 Mo3 53.04(6) . . ?
Se16 Mo4 Mo3 124.26(8) . . ?
Se13 Mo4 Mo3 126.29(8) . . ?
Se4' Se1 Se2 36.11(18) . . ?
Se4' Se1 Mo1 61.22(15) . . ?
Se2 Se1 Mo1 96.40(15) . . ?
Se4' Se2 Se1 70.1(3) . . ?
Se4' Se2 Se4 17.9(3) . . ?
Se1 Se2 Se4 88.0(2) . . ?
Se4' Se2 Se4 116.9(4) . 2_767 ?
Se1 Se2 Se4 172.8(3) . 2_767 ?
Se4 Se2 Se4 99.0(2) . 2_767 ?
Se4' Se4 Se2 24.0(3) . . ?
Se4' Se4 Mo1 70.8(4) . . ?
Se2 Se4 Mo1 94.2(2) . . ?
Se4' Se4 Se2 104.9(4) . 2_767 ?
Se2 Se4 Se2 81.0(2) . 2_767 ?
Mo1 Se4 Se2 165.7(3) . 2_767 ?
Se4 Se4' Se2 138.1(6) . . ?
Se4 Se4' Se1 148.1(5) . . ?
Se2 Se4' Se1 73.8(3) . . ?
Se4 Se4' Mo1 84.6(4) . . ?
Se2 Se4' Mo1 135.9(4) . . ?
Se1 Se4' Mo1 64.31(16) . . ?
Mo2 Se5 Mo1 71.38(7) . . ?
Mo2 Se6 Mo1 71.17(7) . . ?
Se8 Se7 Mo2 61.66(7) . . ?
Se7 Se8 Mo2 62.82(7) . . ?
Se10 Se9 Mo3 62.45(7) . . ?
Se9 Se10 Mo3 62.75(8) . . ?
Mo3 Se11 Mo4 71.94(7) . . ?
Mo3 Se12 Mo4 71.54(7) . . ?
Se14 Se13 Mo4 103.81(10) . . ?
Se15 Se14 Se13 95.97(13) . . ?
Se14 Se15 Se16 99.50(14) . . ?
Se15 Se16 Mo4 113.39(11) . . ?
C12 N1 C11 106.8(19) . . ?
C12 N1 C10 115.8(19) . . ?
C11 N1 C10 109.1(19) . . ?
C12 N1 C9 109.3(19) . . ?
C11 N1 C9 107.4(19) . . ?
C10 N1 C9 108.1(19) . . ?
C6 N2 C8 110.0(13) . . ?
C6 N2 C7 109.3(14) . . ?
C8 N2 C7 108.4(14) . . ?
C6 N2 C5 110.9(15) . . ?
C8 N2 C5 108.6(14) . . ?
C7 N2 C5 109.5(14) . . ?
C3 N3 C4 113.1(15) . . ?
C3 N3 C1 112.4(15) . . ?
C4 N3 C1 106.5(13) . . ?
C3 N3 C2 108.4(15) . . ?
C4 N3 C2 108.2(14) . . ?
C1 N3 C2 108.1(15) . . ?
C14 N4 C16 115(2) . . ?
C14 N4 C13 107(2) . . ?
C16 N4 C13 104(2) . . ?
C14 N4 C15 106(2) . . ?
C16 N4 C15 119(3) . . ?
C13 N4 C15 104(2) . . ?
N3 C1 H1A 109.5 . . ?
N3 C1 H1B 109.5 . . ?
H1A C1 H1B 109.5 . . ?
N3 C1 H1C 109.5 . . ?
H1A C1 H1C 109.5 . . ?
H1B C1 H1C 109.5 . . ?
N3 C2 H2A 109.5 . . ?
N3 C2 H2B 109.5 . . ?
H2A C2 H2B 109.5 . . ?
N3 C2 H2C 109.5 . . ?
H2A C2 H2C 109.5 . . ?
H2B C2 H2C 109.5 . . ?
N3 C3 H3A 109.5 . . ?
N3 C3 H3B 109.5 . . ?
H3A C3 H3B 109.5 . . ?
N3 C3 H3C 109.5 . . ?
H3A C3 H3C 109.5 . . ?
H3B C3 H3C 109.5 . . ?
N3 C4 H4A 109.5 . . ?
N3 C4 H4B 109.5 . . ?
H4A C4 H4B 109.5 . . ?
N3 C4 H4C 109.5 . . ?
H4A C4 H4C 109.5 . . ?
H4B C4 H4C 109.5 . . ?
N2 C5 H5A 109.5 . . ?
N2 C5 H5B 109.5 . . ?
H5A C5 H5B 109.5 . . ?
N2 C5 H5C 109.5 . . ?
H5A C5 H5C 109.5 . . ?
H5B C5 H5C 109.5 . . ?
N2 C6 H6A 109.5 . . ?
N2 C6 H6B 109.5 . . ?
H6A C6 H6B 109.5 . . ?
N2 C6 H6C 109.5 . . ?
H6A C6 H6C 109.5 . . ?
H6B C6 H6C 109.5 . . ?
N2 C7 H7A 109.5 . . ?
N2 C7 H7B 109.5 . . ?
H7A C7 H7B 109.5 . . ?
N2 C7 H7C 109.5 . . ?
H7A C7 H7C 109.5 . . ?
H7B C7 H7C 109.5 . . ?
N2 C8 H8A 109.5 . . ?
N2 C8 H8B 109.5 . . ?
H8A C8 H8B 109.5 . . ?
N2 C8 H8C 109.5 . . ?
H8A C8 H8C 109.5 . . ?
H8B C8 H8C 109.5 . . ?
N1 C9 H9A 109.5 . . ?
N1 C9 H9B 109.5 . . ?
H9A C9 H9B 109.5 . . ?
N1 C9 H9C 109.5 . . ?
H9A C9 H9C 109.5 . . ?
H9B C9 H9C 109.5 . . ?
N1 C10 H10A 109.5 . . ?
N1 C10 H10B 109.5 . . ?
H10A C10 H10B 109.5 . . ?
N1 C10 H10C 109.5 . . ?
H10A C10 H10C 109.5 . . ?
H10B C10 H10C 109.5 . . ?
N1 C11 H11A 109.5 . . ?
N1 C11 H11B 109.5 . . ?
H11A C11 H11B 109.5 . . ?
N1 C11 H11C 109.5 . . ?
H11A C11 H11C 109.5 . . ?
H11B C11 H11C 109.5 . . ?
N1 C12 H12A 109.5 . . ?
N1 C12 H12B 109.5 . . ?
H12A C12 H12B 109.5 . . ?
N1 C12 H12C 109.5 . . ?
H12A C12 H12C 109.5 . . ?
H12B C12 H12C 109.5 . . ?
N4 C13 H13A 109.5 . . ?
N4 C13 H13B 109.5 . . ?
H13A C13 H13B 109.5 . . ?
N4 C13 H13C 109.5 . . ?
H13A C13 H13C 109.5 . . ?
H13B C13 H13C 109.5 . . ?
N4 C14 H14A 109.5 . . ?
N4 C14 H14B 109.5 . . ?
H14A C14 H14B 109.5 . . ?
N4 C14 H14C 109.5 . . ?
H14A C14 H14C 109.5 . . ?
H14B C14 H14C 109.5 . . ?
N4 C15 H15A 109.5 . . ?
N4 C15 H15B 109.5 . . ?
H15A C15 H15B 109.5 . . ?
N4 C15 H15C 109.5 . . ?
H15A C15 H15C 109.5 . . ?
H15B C15 H15C 109.5 . . ?
N4 C16 H16A 109.5 . . ?
N4 C16 H16B 109.5 . . ?
H16A C16 H16B 109.5 . . ?
N4 C16 H16C 109.5 . . ?
H16A C16 H16C 109.5 . . ?
H16B C16 H16C 109.5 . . ?

loop_
_geom_bond_atom_site_label_1
_geom_bond_atom_site_label_2
_geom_bond_distance
_geom_bond_site_symmetry_2
_geom_bond_publ_flag
Mo1 O1 1.700(12) . ?
Mo1 Se5 2.452(2) . ?
Mo1 Se4' 2.467(6) . ?
Mo1 Se6 2.470(3) . ?
Mo1 Se1 2.537(3) . ?
Mo1 Se4 2.601(5) . ?
Mo1 Mo2 2.860(2) . ?
Mo2 O2 1.688(11) . ?
Mo2 Se6 2.444(2) . ?
Mo2 Se5 2.449(2) . ?
Mo2 Se8 2.516(2) . ?
Mo2 Se7 2.543(2) . ?
Mo3 O3 1.680(10) . ?
Mo3 Se11 2.420(2) . ?
Mo3 Se12 2.430(2) . ?
Mo3 Se10 2.527(2) . ?
Mo3 Se9 2.534(2) . ?
Mo3 Mo4 2.884(2) . ?
Mo4 O4 1.677(12) . ?
Mo4 Se11 2.490(2) . ?
Mo4 Se12 2.504(2) . ?
Mo4 Se16 2.520(3) . ?
Mo4 Se13 2.555(2) . ?
Se1 Se4' 2.291(6) . ?
Se1 Se2 2.340(7) . ?
Se2 Se4' 1.436(7) . ?
Se2 Se4 2.359(6) . ?
Se2 Se4 2.690(8) 2_767 ?
Se4 Se4' 1.086(6) . ?
Se7 Se8 2.357(3) . ?
Se9 Se10 2.329(3) . ?
Se13 Se14 2.337(3) . ?
Se14 Se15 2.301(4) . ?
Se15 Se16 2.365(4) . ?
N1 C12 1.45(3) . ?
N1 C11 1.47(3) . ?
N1 C10 1.47(3) . ?
N1 C9 1.51(3) . ?
N2 C6 1.49(2) . ?
N2 C8 1.49(2) . ?
N2 C7 1.50(2) . ?
N2 C5 1.51(2) . ?
N3 C3 1.45(2) . ?
N3 C4 1.498(19) . ?
N3 C1 1.51(2) . ?
N3 C2 1.51(2) . ?
N4 C14 1.41(3) . ?
N4 C16 1.43(4) . ?
N4 C13 1.47(4) . ?
N4 C15 1.50(4) . ?
C1 H1A 0.9800 . ?
C1 H1B 0.9800 . ?
C1 H1C 0.9800 . ?
C2 H2A 0.9800 . ?
C2 H2B 0.9800 . ?
C2 H2C 0.9800 . ?
C3 H3A 0.9800 . ?
C3 H3B 0.9800 . ?
C3 H3C 0.9800 . ?
C4 H4A 0.9800 . ?
C4 H4B 0.9800 . ?
C4 H4C 0.9800 . ?
C5 H5A 0.9800 . ?
C5 H5B 0.9800 . ?
C5 H5C 0.9800 . ?
C6 H6A 0.9800 . ?
C6 H6B 0.9800 . ?
C6 H6C 0.9800 . ?
C7 H7A 0.9800 . ?
C7 H7B 0.9800 . ?
C7 H7C 0.9800 . ?
C8 H8A 0.9800 . ?
C8 H8B 0.9800 . ?
C8 H8C 0.9800 . ?
C9 H9A 0.9800 . ?
C9 H9B 0.9800 . ?
C9 H9C 0.9800 . ?
C10 H10A 0.9800 . ?
C10 H10B 0.9800 . ?
C10 H10C 0.9800 . ?
C11 H11A 0.9800 . ?
C11 H11B 0.9800 . ?
C11 H11C 0.9800 . ?
C12 H12A 0.9800 . ?
C12 H12B 0.9800 . ?
C12 H12C 0.9800 . ?
C13 H13A 0.9800 . ?
C13 H13B 0.9800 . ?
C13 H13C 0.9800 . ?
C14 H14A 0.9800 . ?
C14 H14B 0.9800 . ?
C14 H14C 0.9800 . ?
C15 H15A 0.9800 . ?
C15 H15B 0.9800 . ?
C15 H15C 0.9800 . ?
C16 H16A 0.9800 . ?
C16 H16B 0.9800 . ?
C16 H16C 0.9800 . ?
